data_4034148
loop_
_publ_author_name
'Beesu, Mallesh'
'Mehta, Goverdhan'

_publ_section_title
;
 Synthesis of Quinolines and Isoquinolines via Site-Selective, Domino
 Benzannulation of 2- and 3-Chloropyridyl Ynones with Nitromethane.
;
_journal_issue 13
_journal_name_full 'The Journal of organic chemistry'
_journal_page_first 8731
_journal_page_last 8742
_journal_paper_doi 10.1021/acs.joc.9b00950
_journal_volume 84
_journal_year 2019
_chemical_formula_moiety 'C15 H10 N2 O3'
_chemical_formula_sum 'C15 H10 N2 O3'
_chemical_formula_weight 266.25
_space_group_crystal_system monoclinic
_space_group_IT_number 14
_space_group_name_Hall '-P 2ybc'
_space_group_name_H-M_alt 'P 1 21/c 1'
_atom_sites_solution_hydrogens mixed
_audit_creation_method SHELXL-2014/7
_cell_angle_alpha 90
_cell_angle_beta 95.299(3)
_cell_angle_gamma 90
_cell_formula_units_Z 4
_cell_length_a 9.2227(7)
_cell_length_b 8.7759(7)
_cell_length_c 15.2553(13)
_cell_measurement_reflns_used 7249
_cell_measurement_temperature 299(2)
_cell_measurement_theta_max 25.00
_cell_measurement_theta_min 2.22
_cell_volume 1229.45(17)
_computing_structure_refinement 'SHELXL-2014/7 (Sheldrick, 2014)'
_diffrn_ambient_temperature 299(2)
_diffrn_measured_fraction_theta_full 0.992
_diffrn_measured_fraction_theta_max 0.992
_diffrn_measurement_device_type 'Bruker APEX-II CCD'
_diffrn_measurement_method '\f and \w scans'
_diffrn_radiation_type MoK\a
_diffrn_radiation_wavelength 0.71073
_diffrn_reflns_av_R_equivalents 0.0493
_diffrn_reflns_av_unetI/netI 0.0275
_diffrn_reflns_Laue_measured_fraction_full 0.992
_diffrn_reflns_Laue_measured_fraction_max 0.992
_diffrn_reflns_limit_h_max 11
_diffrn_reflns_limit_h_min -10
_diffrn_reflns_limit_k_max 10
_diffrn_reflns_limit_k_min -10
_diffrn_reflns_limit_l_max 18
_diffrn_reflns_limit_l_min -18
_diffrn_reflns_number 19005
_diffrn_reflns_point_group_measured_fraction_full 0.992
_diffrn_reflns_point_group_measured_fraction_max 0.992
_diffrn_reflns_theta_full 25.164
_diffrn_reflns_theta_max 25.164
_diffrn_reflns_theta_min 2.218
_exptl_absorpt_coefficient_mu 0.103
_exptl_absorpt_correction_T_max 0.9818
_exptl_absorpt_correction_T_min 0.9798
_exptl_absorpt_correction_type multi-scan
_exptl_absorpt_process_details sadabs
_exptl_crystal_colour pale-yellow
_exptl_crystal_density_diffrn 1.438
_exptl_crystal_description block
_exptl_crystal_F_000 552
_exptl_crystal_size_max 0.220
_exptl_crystal_size_mid 0.200
_exptl_crystal_size_min 0.180
_refine_diff_density_max 0.151
_refine_diff_density_min -0.190
_refine_diff_density_rms 0.043
_refine_ls_extinction_method none
_refine_ls_goodness_of_fit_ref 1.055
_refine_ls_hydrogen_treatment mixed
_refine_ls_matrix_type full
_refine_ls_number_parameters 185
_refine_ls_number_reflns 2190
_refine_ls_number_restraints 0
_refine_ls_restrained_S_all 1.055
_refine_ls_R_factor_all 0.0487
_refine_ls_R_factor_gt 0.0386
_refine_ls_shift/su_max 0.000
_refine_ls_shift/su_mean 0.000
_refine_ls_structure_factor_coef Fsqd
_refine_ls_weighting_details 'w=1/[\s^2^(Fo^2^)+(0.0578P)^2^+0.2475P] where P=(Fo^2^+2Fc^2^)/3'
_refine_ls_weighting_scheme calc
_refine_ls_wR_factor_gt 0.0996
_refine_ls_wR_factor_ref 0.1062
_reflns_Friedel_coverage 0.000
_reflns_number_gt 1825
_reflns_number_total 2190
_reflns_threshold_expression 'I > 2\s(I)'
_cod_data_source_file jo9b00950_si_003.cif
_cod_data_source_block shelx
_cod_original_sg_symbol_H-M 'P 21/c'
_cod_database_code 4034148
_shelx_shelxl_version_number 2014/7
_shelx_space_group_comment
;
The symmetry employed for this shelxl refinement is uniquely defined
by the following loop, which should always be used as a source of
symmetry information in preference to the above space-group names.
They are only intended as comments.
;
_shelx_estimated_absorpt_t_min 0.980
_shelx_estimated_absorpt_t_max 0.982

loop_
_space_group_symop_operation_xyz
'x, y, z'
'-x, y+1/2, -z+1/2'
'-x, -y, -z'
'x, -y-1/2, z-1/2'

loop_
_atom_site_label
_atom_site_type_symbol
_atom_site_fract_x
_atom_site_fract_y
_atom_site_fract_z
_atom_site_U_iso_or_equiv
_atom_site_adp_type
_atom_site_occupancy
_atom_site_site_symmetry_order
_atom_site_calc_flag
_atom_site_refinement_flags_posn
_atom_site_refinement_flags_adp
O1 O 0.07219(13) 0.21915(12) 0.58345(8) 0.0443(3) Uani 1 1 d . .
O3 O 0.44936(14) 0.67785(14) 0.39058(9) 0.0586(4) Uani 1 1 d . .
O2 O 0.23934(16) 0.72946(15) 0.32182(9) 0.0655(4) Uani 1 1 d . .
N1 N 0.12437(14) 0.26652(16) 0.26169(8) 0.0434(3) Uani 1 1 d . .
N2 N 0.31749(16) 0.66113(14) 0.37791(9) 0.0431(3) Uani 1 1 d . .
C8 C 0.18537(14) 0.41880(16) 0.39135(9) 0.0318(3) Uani 1 1 d . .
C3 C 0.12784(15) 0.30519(15) 0.44422(9) 0.0317(3) Uani 1 1 d . .
C6 C 0.25640(15) 0.57243(16) 0.52263(9) 0.0334(3) Uani 1 1 d . .
C5 C 0.19424(16) 0.45913(16) 0.57370(9) 0.0357(3) Uani 1 1 d . .
H5 H 0.1957 0.4733 0.6342 0.043 Uiso 1 1 calc R U
C4 C 0.13212(15) 0.32952(16) 0.53719(9) 0.0336(3) Uani 1 1 d . .
C7 C 0.24875(16) 0.54991(16) 0.43307(9) 0.0341(3) Uani 1 1 d . .
C9 C 0.17966(16) 0.39055(18) 0.29963(9) 0.0377(4) Uani 1 1 d . .
H9 H 0.2173 0.4642 0.2642 0.045 Uiso 1 1 calc R U
C2 C 0.07147(17) 0.17245(18) 0.40266(10) 0.0409(4) Uani 1 1 d . .
H2 H 0.0337 0.0951 0.4355 0.049 Uiso 1 1 calc R U
C10 C 0.32643(16) 0.70902(16) 0.56626(10) 0.0354(3) Uani 1 1 d . .
C15 C 0.29572(17) 0.85577(17) 0.53514(11) 0.0427(4) Uani 1 1 d . .
H15 H 0.2266 0.8704 0.4875 0.051 Uiso 1 1 calc R U
C11 C 0.42641(17) 0.69093(18) 0.63900(10) 0.0425(4) Uani 1 1 d . .
H11 H 0.4463 0.5940 0.6616 0.051 Uiso 1 1 calc R U
C12 C 0.49690(19) 0.8158(2) 0.67831(11) 0.0489(4) Uani 1 1 d . .
H12 H 0.5640 0.8023 0.7270 0.059 Uiso 1 1 calc R U
C14 C 0.36727(19) 0.97968(18) 0.57454(11) 0.0500(4) Uani 1 1 d . .
H14 H 0.3470 1.0771 0.5528 0.060 Uiso 1 1 calc R U
C1 C 0.07253(18) 0.1580(2) 0.31387(11) 0.0473(4) Uani 1 1 d . .
H1 H 0.0357 0.0688 0.2875 0.057 Uiso 1 1 calc R U
C13 C 0.46816(19) 0.95998(19) 0.64563(11) 0.0495(4) Uani 1 1 d . .
H13 H 0.5168 1.0437 0.6716 0.059 Uiso 1 1 calc R U
H16 H 0.092(2) 0.234(2) 0.6402(16) 0.061(6) Uiso 1 1 d . .

loop_
_atom_site_aniso_label
_atom_site_aniso_U_11
_atom_site_aniso_U_22
_atom_site_aniso_U_33
_atom_site_aniso_U_23
_atom_site_aniso_U_13
_atom_site_aniso_U_12
O1 0.0633(7) 0.0447(6) 0.0254(6) 0.0057(5) 0.0072(5) -0.0117(5)
O3 0.0589(8) 0.0581(8) 0.0620(8) -0.0040(6) 0.0231(6) -0.0153(6)
O2 0.0892(10) 0.0624(8) 0.0452(8) 0.0230(6) 0.0071(7) 0.0001(7)
N1 0.0518(8) 0.0518(8) 0.0263(7) -0.0055(6) 0.0024(6) -0.0014(6)
N2 0.0607(9) 0.0367(7) 0.0337(7) -0.0016(6) 0.0146(6) -0.0042(6)
C8 0.0353(7) 0.0365(7) 0.0238(7) 0.0011(6) 0.0032(6) 0.0042(6)
C3 0.0339(7) 0.0354(7) 0.0256(7) 0.0013(6) 0.0024(6) 0.0029(6)
C6 0.0386(8) 0.0338(8) 0.0278(7) -0.0018(6) 0.0032(6) 0.0032(6)
C5 0.0467(8) 0.0396(8) 0.0207(7) 0.0008(6) 0.0031(6) 0.0020(6)
C4 0.0395(8) 0.0368(8) 0.0249(7) 0.0043(6) 0.0046(6) 0.0016(6)
C7 0.0412(8) 0.0342(8) 0.0277(7) 0.0031(6) 0.0076(6) 0.0005(6)
C9 0.0450(8) 0.0428(8) 0.0257(7) 0.0007(6) 0.0060(6) 0.0006(7)
C2 0.0480(9) 0.0419(8) 0.0325(8) 0.0004(7) 0.0027(6) -0.0073(7)
C10 0.0424(8) 0.0355(8) 0.0291(8) -0.0032(6) 0.0077(6) 0.0016(6)
C15 0.0506(9) 0.0384(8) 0.0387(9) -0.0011(7) 0.0021(7) 0.0045(7)
C11 0.0550(10) 0.0386(8) 0.0334(8) -0.0017(6) 0.0009(7) 0.0025(7)
C12 0.0552(10) 0.0544(10) 0.0359(9) -0.0084(7) -0.0015(7) -0.0021(8)
C14 0.0680(11) 0.0339(8) 0.0491(10) -0.0024(7) 0.0111(8) 0.0036(8)
C1 0.0564(10) 0.0501(9) 0.0351(9) -0.0087(7) 0.0019(7) -0.0121(8)
C13 0.0622(10) 0.0441(9) 0.0434(10) -0.0134(8) 0.0119(8) -0.0105(8)

loop_
_atom_type_symbol
_atom_type_description
_atom_type_scat_dispersion_real
_atom_type_scat_dispersion_imag
_atom_type_scat_source
C C 0.0033 0.0016 'International Tables Vol C Tables 4.2.6.8 and 6.1.1.4'
H H 0.0000 0.0000 'International Tables Vol C Tables 4.2.6.8 and 6.1.1.4'
N N 0.0061 0.0033 'International Tables Vol C Tables 4.2.6.8 and 6.1.1.4'
O O 0.0106 0.0060 'International Tables Vol C Tables 4.2.6.8 and 6.1.1.4'

loop_
_geom_angle_atom_site_label_1
_geom_angle_atom_site_label_2
_geom_angle_atom_site_label_3
_geom_angle
C4 O1 H16 110.8(13)
C9 N1 C1 117.83(13)
O3 N2 O2 124.39(14)
O3 N2 C7 117.68(13)
O2 N2 C7 117.92(13)
C7 C8 C3 118.52(12)
C7 C8 C9 124.23(13)
C3 C8 C9 117.22(13)
C2 C3 C8 118.03(13)
C2 C3 C4 123.15(13)
C8 C3 C4 118.81(13)
C7 C6 C5 117.33(13)
C7 C6 C10 122.67(13)
C5 C6 C10 120.00(12)
C4 C5 C6 122.34(13)
C4 C5 H5 118.8
C6 C5 H5 118.8
O1 C4 C5 124.13(13)
O1 C4 C3 115.90(13)
C5 C4 C3 119.96(13)
C6 C7 C8 123.00(13)
C6 C7 N2 119.19(13)
C8 C7 N2 117.68(12)
N1 C9 C8 123.89(14)
N1 C9 H9 118.1
C8 C9 H9 118.1
C1 C2 C3 119.38(14)
C1 C2 H2 120.3
C3 C2 H2 120.3
C11 C10 C15 118.59(14)
C11 C10 C6 119.67(13)
C15 C10 C6 121.73(13)
C14 C15 C10 120.40(15)
C14 C15 H15 119.8
C10 C15 H15 119.8
C12 C11 C10 120.57(15)
C12 C11 H11 119.7
C10 C11 H11 119.7
C13 C12 C11 120.28(16)
C13 C12 H12 119.9
C11 C12 H12 119.9
C13 C14 C15 120.43(15)
C13 C14 H14 119.8
C15 C14 H14 119.8
N1 C1 C2 123.62(15)
N1 C1 H1 118.2
C2 C1 H1 118.2
C14 C13 C12 119.69(15)
C14 C13 H13 120.2
C12 C13 H13 120.2

loop_
_geom_bond_atom_site_label_1
_geom_bond_atom_site_label_2
_geom_bond_distance
O1 C4 1.3467(17)
O1 H16 0.88(2)
O3 N2 1.2225(18)
O2 N2 1.2238(18)
N1 C9 1.313(2)
N1 C1 1.356(2)
N2 C7 1.4701(19)
C8 C7 1.415(2)
C8 C3 1.4160(19)
C8 C9 1.417(2)
C3 C2 1.403(2)
C3 C4 1.431(2)
C6 C7 1.376(2)
C6 C5 1.417(2)
C6 C10 1.489(2)
C5 C4 1.369(2)
C5 H5 0.9300
C9 H9 0.9300
C2 C1 1.361(2)
C2 H2 0.9300
C10 C11 1.385(2)
C10 C15 1.393(2)
C15 C14 1.381(2)
C15 H15 0.9300
C11 C12 1.382(2)
C11 H11 0.9300
C12 C13 1.377(2)
C12 H12 0.9300
C14 C13 1.373(2)
C14 H14 0.9300
C1 H1 0.9300
C13 H13 0.9300
